data_7028277
loop_
_publ_author_name
'Lee, Yu-Chen'
'Lin, Yan-Ru'
'Liou, Bo-Yuan'
'Liao, Jian-Hong'
'Gusarova, Nina K.'
'Trofimov, Boris A.'
'van Zyl, Werner E.'
'Liu, C. W.'

_publ_section_title
;
 Dinuclear gold(I) dithio- and diselenophosph(in)ate complexes forming
 mononuclear gold(III) oxidative addition complexes and reversible
 chemical reductive elimination products.
;
_journal_issue 2
_journal_name_full 'Dalton transactions (Cambridge, England : 2003)'
_journal_page_first 663
_journal_page_last 670
_journal_paper_doi 10.1039/c3dt52557k
_journal_volume 43
_journal_year 2014
_chemical_formula_sum 'C6 H14 Au I2 O2 P Se2'
_chemical_formula_weight 757.83
_chemical_name_systematic
;
?
;
_space_group_IT_number 2
_symmetry_cell_setting triclinic
_symmetry_space_group_name_Hall '-P 1'
_symmetry_space_group_name_H-M 'P -1'
_atom_sites_solution_hydrogens geom
_atom_sites_solution_primary direct
_atom_sites_solution_secondary difmap
_audit_creation_method SHELXL-97
_cell_angle_alpha 90.353(3)
_cell_angle_beta 100.611(3)
_cell_angle_gamma 90.214(3)
_cell_formula_units_Z 4
_cell_length_a 8.7465(11)
_cell_length_b 8.7967(11)
_cell_length_c 21.903(3)
_cell_measurement_reflns_used 2959
_cell_measurement_temperature 296(2)
_cell_measurement_theta_max 27.38
_cell_measurement_theta_min 2.37
_cell_volume 1656.4(4)
_computing_cell_refinement 'Bruker SAINT'
_computing_data_collection 'Bruker APEX2'
_computing_data_reduction 'Bruker SAINT'
_computing_molecular_graphics 'Bruker SHELXTL'
_computing_publication_material 'Bruker SHELXTL'
_computing_structure_refinement 'SHELXL-97 (Sheldrick, 1997)'
_computing_structure_solution 'SHELXS-97 (Sheldrick, 1990)'
_diffrn_ambient_temperature 296(2)
_diffrn_measured_fraction_theta_full 0.981
_diffrn_measured_fraction_theta_max 0.981
_diffrn_measurement_device_type 'Bruker APEX-II CCD'
_diffrn_measurement_method '\f and \w scans'
_diffrn_radiation_monochromator graphite
_diffrn_radiation_source 'fine-focus sealed tube'
_diffrn_radiation_type MoK\a
_diffrn_radiation_wavelength 0.71073
_diffrn_reflns_av_R_equivalents 0.0392
_diffrn_reflns_av_sigmaI/netI 0.0753
_diffrn_reflns_limit_h_max 10
_diffrn_reflns_limit_h_min -10
_diffrn_reflns_limit_k_max 10
_diffrn_reflns_limit_k_min -10
_diffrn_reflns_limit_l_max 27
_diffrn_reflns_limit_l_min -27
_diffrn_reflns_number 10487
_diffrn_reflns_theta_full 26.00
_diffrn_reflns_theta_max 26.00
_diffrn_reflns_theta_min 0.95
_diffrn_standards_number 0
_exptl_absorpt_coefficient_mu 17.081
_exptl_absorpt_correction_T_max 0.1593
_exptl_absorpt_correction_T_min 0.0999
_exptl_absorpt_correction_type multi-scan
_exptl_absorpt_process_details SADABS
_exptl_crystal_density_diffrn 3.039
_exptl_crystal_density_method 'not measured'
_exptl_crystal_description block
_exptl_crystal_F_000 1336
_exptl_crystal_size_max 0.25
_exptl_crystal_size_mid 0.21
_exptl_crystal_size_min 0.17
_refine_diff_density_max 1.765
_refine_diff_density_min -1.875
_refine_diff_density_rms 0.299
_refine_ls_extinction_method none
_refine_ls_goodness_of_fit_ref 1.041
_refine_ls_hydrogen_treatment constr
_refine_ls_matrix_type full
_refine_ls_number_parameters 253
_refine_ls_number_reflns 6381
_refine_ls_number_restraints 0
_refine_ls_restrained_S_all 1.041
_refine_ls_R_factor_all 0.0768
_refine_ls_R_factor_gt 0.0519
_refine_ls_shift/su_max 0.000
_refine_ls_shift/su_mean 0.000
_refine_ls_structure_factor_coef Fsqd
_refine_ls_weighting_details 'calc w=1/[\s^2^(Fo^2^)+(0.0699P)^2^+12.7913P] where P=(Fo^2^+2Fc^2^)/3'
_refine_ls_weighting_scheme calc
_refine_ls_wR_factor_gt 0.1383
_refine_ls_wR_factor_ref 0.1559
_reflns_number_gt 4654
_reflns_number_total 6381
_reflns_threshold_expression >2sigma(I)
_cod_data_source_file c3dt52557k.txt
_cod_data_source_block 1b
_cod_depositor_comments
;
The following automatic conversions were performed:

'_symmetry_cell_setting' value 'Triclinic' changed to 'triclinic'
according to
/usr/data/users/saulius/automatic-downloads/current/RSC/lib/dictionaries/cif_core.dic
dictionary named 'cif_core.dic' version 2.4.2 from 2011-04-26.

Automatic conversion script
Id: cif_fix_values 2281 2013-09-26 08:29:07Z andrius 
;
_cod_original_sg_symbol_H-M P-1
_cod_database_code 7028277

loop_
_symmetry_equiv_pos_as_xyz
'x, y, z'
'-x, -y, -z'

loop_
_atom_site_label
_atom_site_type_symbol
_atom_site_fract_x
_atom_site_fract_y
_atom_site_fract_z
_atom_site_U_iso_or_equiv
_atom_site_adp_type
_atom_site_occupancy
_atom_site_symmetry_multiplicity
_atom_site_calc_flag
_atom_site_refinement_flags
Au1 Au 0.75863(6) 0.87704(6) 0.23778(3) 0.03433(17) Uani 1 1 d .
Au2 Au 0.27315(6) 0.38134(6) 0.26298(3) 0.03275(17) Uani 1 1 d .
I1 I 0.79268(15) 0.83218(15) 0.35698(5) 0.0592(3) Uani 1 1 d .
I2 I 0.96653(15) 1.09372(15) 0.24763(7) 0.0661(4) Uani 1 1 d .
I3 I 0.18563(15) 0.41642(15) 0.14383(5) 0.0595(3) Uani 1 1 d .
I4 I 0.49028(15) 0.18618(15) 0.25191(6) 0.0651(4) Uani 1 1 d .
Se1 Se 0.5572(2) 0.6778(2) 0.21712(8) 0.0514(4) Uani 1 1 d .
Se2 Se 0.7219(2) 0.9026(2) 0.12550(8) 0.0482(4) Uani 1 1 d .
Se3 Se 0.07718(19) 0.5649(2) 0.28386(8) 0.0475(4) Uani 1 1 d .
Se4 Se 0.35027(19) 0.3650(2) 0.37534(8) 0.0455(4) Uani 1 1 d .
P1 P 0.5421(4) 0.7278(4) 0.1193(2) 0.0382(9) Uani 1 1 d .
P2 P 0.1684(4) 0.5293(4) 0.38194(19) 0.0371(9) Uani 1 1 d .
O1 O 0.3834(12) 0.7821(12) 0.0826(5) 0.047(3) Uani 1 1 d .
O2 O 0.5651(11) 0.5900(12) 0.0776(5) 0.044(3) Uani 1 1 d .
O3 O 0.0505(12) 0.4743(12) 0.4223(5) 0.046(3) Uani 1 1 d .
O4 O 0.2272(12) 0.6734(12) 0.4203(5) 0.046(3) Uani 1 1 d .
C1 C 0.303(2) 0.9181(19) 0.1002(10) 0.060(5) Uani 1 1 d .
H1A H 0.3637 0.9658 0.1374 0.073 Uiso 1 1 calc R
C2 C 0.293(3) 1.022(3) 0.0455(13) 0.111(11) Uani 1 1 d .
H2A H 0.2381 1.1131 0.0530 0.166 Uiso 1 1 calc R
H2B H 0.2382 0.9721 0.0088 0.166 Uiso 1 1 calc R
H2C H 0.3958 1.0489 0.0397 0.166 Uiso 1 1 calc R
C3 C 0.156(3) 0.873(3) 0.1111(17) 0.133(13) Uani 1 1 d .
H3A H 0.0998 0.9613 0.1203 0.199 Uiso 1 1 calc R
H3B H 0.1690 0.8051 0.1457 0.199 Uiso 1 1 calc R
H3C H 0.0996 0.8230 0.0749 0.199 Uiso 1 1 calc R
C4 C 0.7100(19) 0.497(2) 0.0863(9) 0.055(5) Uani 1 1 d .
H4A H 0.7794 0.5306 0.1244 0.066 Uiso 1 1 calc R
C5 C 0.7890(19) 0.526(2) 0.0310(9) 0.055(5) Uani 1 1 d .
H5A H 0.8213 0.6305 0.0314 0.082 Uiso 1 1 calc R
H5B H 0.7172 0.5046 -0.0068 0.082 Uiso 1 1 calc R
H5C H 0.8782 0.4615 0.0336 0.082 Uiso 1 1 calc R
C6 C 0.667(3) 0.335(2) 0.0934(11) 0.077(7) Uani 1 1 d .
H6A H 0.6239 0.3235 0.1304 0.115 Uiso 1 1 calc R
H6B H 0.7581 0.2725 0.0963 0.115 Uiso 1 1 calc R
H6C H 0.5915 0.3032 0.0580 0.115 Uiso 1 1 calc R
C7 C -0.034(2) 0.327(2) 0.4108(9) 0.062(5) Uani 1 1 d .
H7A H -0.0145 0.2814 0.3720 0.075 Uiso 1 1 calc R
C8 C 0.017(2) 0.2247(19) 0.4616(10) 0.063(5) Uani 1 1 d .
H8A H 0.1277 0.2100 0.4662 0.095 Uiso 1 1 calc R
H8B H -0.0350 0.1287 0.4532 0.095 Uiso 1 1 calc R
H8C H -0.0060 0.2674 0.4992 0.095 Uiso 1 1 calc R
C9 C -0.209(2) 0.362(3) 0.4048(11) 0.089(8) Uani 1 1 d .
H9A H -0.2678 0.2686 0.3980 0.133 Uiso 1 1 calc R
H9B H -0.2412 0.4286 0.3705 0.133 Uiso 1 1 calc R
H9C H -0.2274 0.4093 0.4424 0.133 Uiso 1 1 calc R
C10 C 0.3621(18) 0.7667(18) 0.4078(9) 0.046(4) Uani 1 1 d .
H10A H 0.4044 0.7237 0.3731 0.056 Uiso 1 1 calc R
C11 C 0.300(4) 0.922(3) 0.3926(16) 0.140(14) Uani 1 1 d .
H11A H 0.2248 0.9182 0.3546 0.210 Uiso 1 1 calc R
H11B H 0.3831 0.9892 0.3880 0.210 Uiso 1 1 calc R
H11C H 0.2502 0.9582 0.4256 0.210 Uiso 1 1 calc R
C12 C 0.478(3) 0.759(3) 0.4664(12) 0.094(8) Uani 1 1 d .
H12A H 0.5133 0.6564 0.4733 0.141 Uiso 1 1 calc R
H12B H 0.4313 0.7926 0.5004 0.141 Uiso 1 1 calc R
H12C H 0.5652 0.8238 0.4633 0.141 Uiso 1 1 calc R

loop_
_atom_site_aniso_label
_atom_site_aniso_U_11
_atom_site_aniso_U_22
_atom_site_aniso_U_33
_atom_site_aniso_U_23
_atom_site_aniso_U_13
_atom_site_aniso_U_12
Au1 0.0325(3) 0.0350(3) 0.0338(3) -0.0016(2) 0.0017(2) -0.0006(2)
Au2 0.0327(3) 0.0343(3) 0.0314(3) 0.0006(2) 0.0063(2) 0.0029(2)
I1 0.0633(7) 0.0763(8) 0.0352(6) 0.0054(6) 0.0009(5) 0.0084(6)
I2 0.0607(8) 0.0683(8) 0.0672(9) -0.0127(7) 0.0079(6) -0.0338(6)
I3 0.0651(8) 0.0787(9) 0.0330(6) 0.0063(6) 0.0044(5) -0.0001(6)
I4 0.0624(8) 0.0694(8) 0.0635(8) -0.0107(6) 0.0116(6) 0.0303(6)
Se1 0.0593(11) 0.0508(10) 0.0431(10) 0.0007(8) 0.0074(8) -0.0252(8)
Se2 0.0525(10) 0.0545(10) 0.0370(9) 0.0012(8) 0.0071(7) -0.0154(8)
Se3 0.0469(9) 0.0540(10) 0.0397(9) 0.0014(8) 0.0027(7) 0.0207(8)
Se4 0.0452(9) 0.0548(10) 0.0344(9) 0.0035(7) 0.0013(7) 0.0176(8)
P1 0.036(2) 0.037(2) 0.039(2) -0.0093(18) -0.0002(17) -0.0059(17)
P2 0.035(2) 0.040(2) 0.037(2) -0.0032(17) 0.0096(16) 0.0035(17)
O1 0.037(6) 0.050(6) 0.050(7) -0.013(5) 0.002(5) 0.011(5)
O2 0.034(5) 0.045(6) 0.049(7) -0.012(5) -0.003(5) -0.002(5)
O3 0.043(6) 0.042(6) 0.057(8) -0.011(5) 0.018(5) -0.015(5)
O4 0.042(6) 0.046(6) 0.054(7) -0.012(5) 0.017(5) -0.006(5)
C1 0.072(13) 0.039(9) 0.071(14) -0.011(9) 0.013(10) 0.016(9)
C2 0.14(2) 0.098(19) 0.10(2) 0.038(16) 0.051(19) 0.070(18)
C3 0.089(19) 0.11(2) 0.22(4) -0.01(2) 0.09(2) 0.006(17)
C4 0.044(9) 0.072(12) 0.049(11) -0.003(9) 0.013(8) 0.018(9)
C5 0.037(9) 0.054(10) 0.074(14) -0.005(9) 0.014(8) -0.016(8)
C6 0.099(17) 0.047(11) 0.092(18) 0.001(11) 0.038(14) 0.009(11)
C7 0.054(11) 0.093(15) 0.045(11) -0.014(11) 0.026(9) -0.010(10)
C8 0.057(11) 0.038(9) 0.097(17) 0.003(10) 0.016(11) -0.015(8)
C9 0.040(11) 0.14(2) 0.081(17) 0.021(15) -0.007(10) -0.038(12)
C10 0.042(9) 0.040(9) 0.057(11) 0.010(8) 0.009(8) -0.010(7)
C11 0.18(3) 0.040(13) 0.18(3) 0.023(17) -0.02(3) 0.029(17)
C12 0.076(15) 0.094(17) 0.11(2) -0.033(16) 0.011(14) -0.057(14)

loop_
_atom_type_symbol
_atom_type_description
_atom_type_scat_dispersion_real
_atom_type_scat_dispersion_imag
_atom_type_scat_source
C C 0.0033 0.0016 'International Tables Vol C Tables 4.2.6.8 and 6.1.1.4'
H H 0.0000 0.0000 'International Tables Vol C Tables 4.2.6.8 and 6.1.1.4'
O O 0.0106 0.0060 'International Tables Vol C Tables 4.2.6.8 and 6.1.1.4'
P P 0.1023 0.0942 'International Tables Vol C Tables 4.2.6.8 and 6.1.1.4'
Se Se -0.0929 2.2259 'International Tables Vol C Tables 4.2.6.8 and 6.1.1.4'
I I -0.4742 1.8119 'International Tables Vol C Tables 4.2.6.8 and 6.1.1.4'
Au Au -2.0133 8.8022 'International Tables Vol C Tables 4.2.6.8 and 6.1.1.4'

loop_
_geom_angle_atom_site_label_1
_geom_angle_atom_site_label_2
_geom_angle_atom_site_label_3
_geom_angle
Se2 Au1 Se1 85.85(6)
Se2 Au1 I1 176.46(6)
Se1 Au1 I1 91.04(6)
Se2 Au1 I2 88.38(5)
Se1 Au1 I2 174.20(6)
I1 Au1 I2 94.75(5)
Se4 Au2 Se3 85.91(5)
Se4 Au2 I3 176.40(5)
Se3 Au2 I3 90.99(5)
Se4 Au2 I4 88.81(5)
Se3 Au2 I4 174.70(6)
I3 Au2 I4 94.28(4)
P1 Se1 Au1 86.83(12)
P1 Se2 Au1 87.31(13)
P2 Se3 Au2 86.72(10)
P2 Se4 Au2 87.31(12)
O1 P1 O2 98.1(6)
O1 P1 Se1 117.7(5)
O2 P1 Se1 115.3(5)
O1 P1 Se2 112.2(5)
O2 P1 Se2 114.4(5)
Se1 P1 Se2 99.96(17)
O4 P2 O3 97.7(6)
O4 P2 Se3 116.0(5)
O3 P2 Se3 116.6(5)
O4 P2 Se4 113.8(4)
O3 P2 Se4 113.5(5)
Se3 P2 Se4 100.06(16)
C1 O1 P1 123.0(11)
C4 O2 P1 123.7(10)
C7 O3 P2 122.4(10)
C10 O4 P2 122.5(10)
C3 C1 O1 108.3(17)
C3 C1 C2 113(2)
O1 C1 C2 104.6(16)
C6 C4 O2 108.5(15)
C6 C4 C5 114.0(15)
O2 C4 C5 107.6(14)
C8 C7 O3 109.9(16)
C8 C7 C9 110.9(16)
O3 C7 C9 107.0(16)
C12 C10 C11 114(2)
C12 C10 O4 104.4(14)
C11 C10 O4 105.8(18)

loop_
_geom_bond_atom_site_label_1
_geom_bond_atom_site_label_2
_geom_bond_distance
Au1 Se2 2.4326(18)
Au1 Se1 2.4604(18)
Au1 I1 2.6055(13)
Au1 I2 2.6097(14)
Au2 Se4 2.4344(17)
Au2 Se3 2.4604(15)
Au2 I3 2.6017(13)
Au2 I4 2.6080(12)
Se1 P1 2.171(5)
Se2 P1 2.181(4)
Se3 P2 2.174(4)
Se4 P2 2.178(4)
P1 O1 1.549(11)
P1 O2 1.549(11)
P2 O4 1.549(11)
P2 O3 1.555(11)
O1 C1 1.475(17)
O2 C4 1.495(17)
O3 C7 1.49(2)
O4 C10 1.502(18)
C1 C3 1.40(3)
C1 C2 1.50(3)
C4 C6 1.49(3)
C4 C5 1.52(2)
C7 C8 1.44(3)
C7 C9 1.55(3)
C10 C12 1.48(3)
C10 C11 1.49(3)
